data_7002223
loop_
_publ_author_name
'De Pascali, Sandra A.'
'Papadia, Paride'
'Capoccia, Serena'
'Marchi\`o, Luciano'
'Lanfranchi, Maurizio'
'Ciccarese, Antonella'
'Fanizzi, Francesco P.'

_publ_section_title
;
 Hard/soft selectivity in ligand substitution reactions of
 \b-diketonate platinum(II) complexes
;
_journal_issue 37
_journal_name_full 'Dalton Transactions'
_journal_page_first 7786
_journal_page_last 7795
_journal_paper_doi 10.1039/b909209a
_journal_year 2009
_chemical_formula_moiety 'C7 H13 Cl O2 Pt S'
_chemical_formula_sum 'C7 H13 Cl O2 Pt S'
_chemical_formula_weight 391.77
_chemical_name_systematic
;
?
;
_space_group_IT_number 14
_symmetry_cell_setting monoclinic
_symmetry_space_group_name_Hall '-P 2ybc'
_symmetry_space_group_name_H-M 'P 1 21/c 1'
_atom_sites_solution_hydrogens geom
_atom_sites_solution_primary direct
_atom_sites_solution_secondary difmap
_audit_creation_method SHELXL-97
_cell_angle_alpha 90.00
_cell_angle_beta 99.41(2)
_cell_angle_gamma 90.00
_cell_formula_units_Z 4
_cell_length_a 6.268(2)
_cell_length_b 11.781(6)
_cell_length_c 15.140(16)
_cell_measurement_reflns_used 26
_cell_measurement_temperature 293(2)
_cell_measurement_theta_max 18
_cell_measurement_theta_min 9
_cell_volume 1102.9(13)
_computing_cell_refinement 'local programs'
_computing_data_collection 'local programs'
_computing_data_reduction 'local programs'
_computing_structure_refinement 'SHELXL-97 (Sheldrick, 1997)'
_computing_structure_solution Sir97
_diffrn_ambient_temperature 293(2)
_diffrn_measured_fraction_theta_full 0.999
_diffrn_measured_fraction_theta_max 0.999
_diffrn_measurement_device_type 'Philips PW 1100'
_diffrn_measurement_method theta-2theta
_diffrn_radiation_monochromator graphite
_diffrn_radiation_source 'fine-focus sealed tube'
_diffrn_radiation_type MoK\a
_diffrn_radiation_wavelength 0.71073
_diffrn_reflns_av_R_equivalents 0.0438
_diffrn_reflns_av_sigmaI/netI 0.0412
_diffrn_reflns_limit_h_max 8
_diffrn_reflns_limit_h_min -8
_diffrn_reflns_limit_k_max 16
_diffrn_reflns_limit_k_min 0
_diffrn_reflns_limit_l_max 21
_diffrn_reflns_limit_l_min 0
_diffrn_reflns_number 3314
_diffrn_reflns_theta_full 30.00
_diffrn_reflns_theta_max 30.00
_diffrn_reflns_theta_min 3.23
_diffrn_standards_decay_% 0
_diffrn_standards_interval_count 100
_diffrn_standards_number 1
_exptl_absorpt_coefficient_mu 13.115
_exptl_absorpt_correction_T_max 1.000
_exptl_absorpt_correction_T_min 0.630
_exptl_absorpt_correction_type empirical
_exptl_absorpt_process_details 'Walker & Stuart'
_exptl_crystal_colour yellow
_exptl_crystal_density_diffrn 2.359
_exptl_crystal_density_method 'not measured'
_exptl_crystal_description block
_exptl_crystal_F_000 728
_exptl_crystal_size_max 0.50
_exptl_crystal_size_mid 0.25
_exptl_crystal_size_min 0.20
_refine_diff_density_max 0.973
_refine_diff_density_min -1.309
_refine_diff_density_rms 0.184
_refine_ls_extinction_method none
_refine_ls_goodness_of_fit_ref 0.982
_refine_ls_hydrogen_treatment constr
_refine_ls_matrix_type full
_refine_ls_number_parameters 113
_refine_ls_number_reflns 3213
_refine_ls_number_restraints 0
_refine_ls_restrained_S_all 0.982
_refine_ls_R_factor_all 0.0534
_refine_ls_R_factor_gt 0.0321
_refine_ls_shift/su_max 0.005
_refine_ls_shift/su_mean 0.000
_refine_ls_structure_factor_coef Fsqd
_refine_ls_weighting_details 'calc w=1/[\s^2^(Fo^2^)+(0.0415P)^2^+0.0000P] where P=(Fo^2^+2Fc^2^)/3'
_refine_ls_weighting_scheme calc
_refine_ls_wR_factor_gt 0.0707
_refine_ls_wR_factor_ref 0.0763
_reflns_number_gt 2400
_reflns_number_total 3213
_reflns_threshold_expression >2sigma(I)
_cod_data_source_file b909209a.txt
_cod_data_source_block sa12s1
_cod_depositor_comments
;
The following automatic conversions were performed:
'_symmetry_cell_setting' value 'Monoclinic' changed to 'monoclinic'
according to '/home/saulius/struct/CIF-dictionaries/cif_core.dic'
dictionary named 'cif_core.dic' version 2.4.1 from 2010-06-29.

Automatic conversion script
Id: cif_fix_enum 1527 2010-12-29 10:47:43Z saulius 
;
_cod_original_sg_symbol_H-M P21/c
_cod_database_code 7002223

loop_
_symmetry_equiv_pos_as_xyz
'x, y, z'
'-x, y+1/2, -z+1/2'
'-x, -y, -z'
'x, -y-1/2, z-1/2'

loop_
_atom_site_label
_atom_site_type_symbol
_atom_site_fract_x
_atom_site_fract_y
_atom_site_fract_z
_atom_site_U_iso_or_equiv
_atom_site_adp_type
_atom_site_occupancy
_atom_site_symmetry_multiplicity
_atom_site_calc_flag
_atom_site_refinement_flags
_atom_site_disorder_assembly
_atom_site_disorder_group
C1 C 0.3500(11) 0.1676(5) 0.5242(4) 0.0380(14) Uani 1 1 d . . .
C2 C 0.4737(12) 0.2614(5) 0.5051(4) 0.0440(16) Uani 1 1 d . . .
H2 H 0.4144 0.3059 0.4565 0.053 Uiso 1 1 calc R . .
C3 C 0.6748(11) 0.2953(5) 0.5506(4) 0.0401(14) Uani 1 1 d . . .
C4 C 0.1424(12) 0.1385(6) 0.4674(5) 0.0532(19) Uani 1 1 d . . .
H4A H 0.1581 0.0688 0.4363 0.080 Uiso 1 1 calc R . .
H4B H 0.1017 0.1982 0.4248 0.080 Uiso 1 1 calc R . .
H4C H 0.0326 0.1296 0.5042 0.080 Uiso 1 1 calc R . .
C5 C 0.7833(14) 0.3988(6) 0.5198(5) 0.058(2) Uani 1 1 d . . .
H5A H 0.7929 0.4566 0.5649 0.087 Uiso 1 1 calc R . .
H5B H 0.7001 0.4265 0.4652 0.087 Uiso 1 1 calc R . .
H5C H 0.9259 0.3791 0.5097 0.087 Uiso 1 1 calc R . .
C6 C 0.3101(11) -0.0861(6) 0.6973(5) 0.0491(18) Uani 1 1 d . . .
H6A H 0.3450 -0.1079 0.6402 0.074 Uiso 1 1 calc R . .
H6B H 0.1948 -0.0316 0.6886 0.074 Uiso 1 1 calc R . .
H6C H 0.2654 -0.1518 0.7270 0.074 Uiso 1 1 calc R . .
C7 C 0.7313(11) -0.1420(6) 0.7706(6) 0.054(2) Uani 1 1 d . . .
H7A H 0.6960 -0.1972 0.8126 0.082 Uiso 1 1 calc R . .
H7B H 0.8756 -0.1147 0.7900 0.082 Uiso 1 1 calc R . .
H7C H 0.7222 -0.1765 0.7127 0.082 Uiso 1 1 calc R . .
O1 O 0.4017(7) 0.0988(3) 0.5903(3) 0.0399(10) Uani 1 1 d . . .
O2 O 0.7793(7) 0.2468(3) 0.6190(3) 0.0407(10) Uani 1 1 d . . .
S S 0.5431(2) -0.02474(12) 0.76431(10) 0.0328(3) Uani 1 1 d . . .
Cl Cl 0.9721(3) 0.12440(13) 0.78934(12) 0.0484(4) Uani 1 1 d . . .
Pt Pt 0.66781(4) 0.112567(17) 0.682480(14) 0.02850(8) Uani 1 1 d . . .

loop_
_atom_site_aniso_label
_atom_site_aniso_U_11
_atom_site_aniso_U_22
_atom_site_aniso_U_33
_atom_site_aniso_U_23
_atom_site_aniso_U_13
_atom_site_aniso_U_12
C1 0.055(4) 0.027(3) 0.031(3) -0.004(2) 0.002(3) 0.003(3)
C2 0.065(4) 0.028(3) 0.035(3) 0.010(3) -0.003(3) -0.002(3)
C3 0.058(4) 0.024(3) 0.039(3) 0.002(3) 0.012(3) -0.002(3)
C4 0.059(5) 0.045(4) 0.048(4) 0.007(3) -0.011(3) 0.002(3)
C5 0.079(6) 0.034(4) 0.060(5) 0.012(3) 0.011(4) -0.017(4)
C6 0.045(4) 0.037(4) 0.062(5) 0.014(3) -0.002(3) -0.008(3)
C7 0.044(4) 0.035(4) 0.083(6) 0.021(4) 0.007(4) 0.008(3)
O1 0.049(3) 0.028(2) 0.040(2) 0.0090(18) -0.0050(19) -0.0065(19)
O2 0.048(3) 0.025(2) 0.049(2) 0.0077(19) 0.008(2) -0.0082(19)
S 0.0415(8) 0.0249(7) 0.0311(7) 0.0032(6) 0.0035(6) -0.0010(6)
Cl 0.0535(10) 0.0328(8) 0.0519(9) 0.0019(7) -0.0117(7) -0.0080(7)
Pt 0.03902(13) 0.01553(10) 0.02989(12) -0.00019(9) 0.00251(8) -0.00107(10)

loop_
_atom_type_symbol
_atom_type_description
_atom_type_scat_dispersion_real
_atom_type_scat_dispersion_imag
_atom_type_scat_source
C C 0.0033 0.0016 'International Tables Vol C Tables 4.2.6.8 and 6.1.1.4'
H H 0.0000 0.0000 'International Tables Vol C Tables 4.2.6.8 and 6.1.1.4'
O O 0.0106 0.0060 'International Tables Vol C Tables 4.2.6.8 and 6.1.1.4'
S S 0.1246 0.1234 'International Tables Vol C Tables 4.2.6.8 and 6.1.1.4'
Cl Cl 0.1484 0.1585 'International Tables Vol C Tables 4.2.6.8 and 6.1.1.4'
Pt Pt -1.7033 8.3905 'International Tables Vol C Tables 4.2.6.8 and 6.1.1.4'

loop_
_geom_angle_atom_site_label_1
_geom_angle_atom_site_label_2
_geom_angle_atom_site_label_3
_geom_angle
_geom_angle_site_symmetry_1
_geom_angle_site_symmetry_3
_geom_angle_publ_flag
O1 C1 C2 125.3(6) . . ?
O1 C1 C4 113.1(6) . . ?
C2 C1 C4 121.7(6) . . ?
C3 C2 C1 127.5(6) . . ?
C3 C2 H2 116.3 . . ?
C1 C2 H2 116.3 . . ?
O2 C3 C2 125.5(6) . . ?
O2 C3 C5 114.8(6) . . ?
C2 C3 C5 119.8(6) . . ?
C1 C4 H4A 109.5 . . ?
C1 C4 H4B 109.5 . . ?
H4A C4 H4B 109.5 . . ?
C1 C4 H4C 109.5 . . ?
H4A C4 H4C 109.5 . . ?
H4B C4 H4C 109.5 . . ?
C3 C5 H5A 109.5 . . ?
C3 C5 H5B 109.5 . . ?
H5A C5 H5B 109.5 . . ?
C3 C5 H5C 109.5 . . ?
H5A C5 H5C 109.5 . . ?
H5B C5 H5C 109.5 . . ?
S C6 H6A 109.5 . . ?
S C6 H6B 109.5 . . ?
H6A C6 H6B 109.5 . . ?
S C6 H6C 109.5 . . ?
H6A C6 H6C 109.5 . . ?
H6B C6 H6C 109.5 . . ?
S C7 H7A 109.5 . . ?
S C7 H7B 109.5 . . ?
H7A C7 H7B 109.5 . . ?
S C7 H7C 109.5 . . ?
H7A C7 H7C 109.5 . . ?
H7B C7 H7C 109.5 . . ?
C1 O1 Pt 124.5(4) . . ?
C3 O2 Pt 124.4(4) . . ?
C6 S C7 100.7(3) . . ?
C6 S Pt 107.6(2) . . ?
C7 S Pt 107.2(2) . . ?
O1 Pt O2 92.62(17) . . ?
O1 Pt S 90.02(13) . . ?
O2 Pt S 174.36(13) . . ?
O1 Pt Cl 178.73(12) . . ?
O2 Pt Cl 88.59(14) . . ?
S Pt Cl 88.81(7) . . ?

loop_
_geom_bond_atom_site_label_1
_geom_bond_atom_site_label_2
_geom_bond_distance
_geom_bond_site_symmetry_2
_geom_bond_publ_flag
C1 O1 1.288(7) . ?
C1 C2 1.407(9) . ?
C1 C4 1.478(9) . ?
C2 C3 1.393(9) . ?
C2 H2 0.9300 . ?
C3 O2 1.267(7) . ?
C3 C5 1.507(8) . ?
C4 H4A 0.9600 . ?
C4 H4B 0.9600 . ?
C4 H4C 0.9600 . ?
C5 H5A 0.9600 . ?
C5 H5B 0.9600 . ?
C5 H5C 0.9600 . ?
C6 S 1.789(7) . ?
C6 H6A 0.9600 . ?
C6 H6B 0.9600 . ?
C6 H6C 0.9600 . ?
C7 S 1.810(7) . ?
C7 H7A 0.9600 . ?
C7 H7B 0.9600 . ?
C7 H7C 0.9600 . ?
O1 Pt 1.999(4) . ?
O2 Pt 2.033(4) . ?
S Pt 2.2538(18) . ?
Cl Pt 2.295(2) . ?
